data_2228588
loop_
_publ_author_name
'Xia, Sheng-Qing'
'Bobev, Svilen'

_publ_section_title
;
 Dibarium tricadmium bismuthide(-I,-III) oxide, Ba~2~Cd~3{-~\d}Bi~3~O
;
_journal_coeditor_code WM2421
_journal_issue 12
_journal_name_full 'Acta Crystallographica Section E'
_journal_page_first i81
_journal_paper_doi 10.1107/S1600536810046283
_journal_volume 66
_journal_year 2010
_chemical_formula_iupac 'Ba2 Cd2.13 Bi3 O'
_chemical_formula_moiety 'Ba2 Cd2.13 Bi3 O'
_chemical_formula_sum 'Ba2 Bi3 Cd2.13 O'
_chemical_formula_weight 1148.47
_chemical_name_systematic
;
Dibarium tricadmium bismuthide(-I,-III) oxide
;
_space_group_IT_number 139
_symmetry_cell_setting tetragonal
_symmetry_space_group_name_Hall '-I 4 2'
_symmetry_space_group_name_H-M 'I 4/m m m'
_atom_sites_solution_primary direct
_atom_sites_solution_secondary difmap
_audit_creation_method SHELXL-97
_cell_angle_alpha 90.00
_cell_angle_beta 90.00
_cell_angle_gamma 90.00
_cell_formula_units_Z 4
_cell_length_a 4.7396(4)
_cell_length_b 4.7396(4)
_cell_length_c 43.601(7)
_cell_measurement_reflns_used 938
_cell_measurement_temperature 120(2)
_cell_measurement_theta_max 26.74
_cell_measurement_theta_min 4.68
_cell_volume 979.4(2)
_computing_cell_refinement 'SAINT (Bruker, 2002)'
_computing_data_collection 'SMART (Bruker, 2002)'
_computing_data_reduction 'SAINT (Bruker, 2002)'
_computing_molecular_graphics 'XP in SHELXTL (Sheldrick, 2008) and <i>CrystalMaker</i> (CrystalMaker, 2009)'
_computing_publication_material 'SHELXTL (Sheldrick, 2008)'
_computing_structure_refinement 'SHELXTL (Sheldrick, 2008)'
_computing_structure_solution 'SHELXTL (Sheldrick, 2008)'
_diffrn_ambient_temperature 120(2)
_diffrn_measured_fraction_theta_full 0.980
_diffrn_measured_fraction_theta_max 0.980
_diffrn_measurement_device_type 'Bruker SMART APEX'
_diffrn_measurement_method \w
_diffrn_radiation_monochromator graphite
_diffrn_radiation_source 'fine-focus sealed tube'
_diffrn_radiation_type MoK\a
_diffrn_radiation_wavelength 0.71073
_diffrn_reflns_av_R_equivalents 0.0663
_diffrn_reflns_av_sigmaI/netI 0.0299
_diffrn_reflns_limit_h_max 6
_diffrn_reflns_limit_h_min -6
_diffrn_reflns_limit_k_max 6
_diffrn_reflns_limit_k_min -6
_diffrn_reflns_limit_l_max 56
_diffrn_reflns_limit_l_min -56
_diffrn_reflns_number 5274
_diffrn_reflns_theta_full 28.20
_diffrn_reflns_theta_max 28.20
_diffrn_reflns_theta_min 0.93
_exptl_absorpt_coefficient_mu 66.053
_exptl_absorpt_correction_T_max 0.3517
_exptl_absorpt_correction_T_min 0.1368
_exptl_absorpt_correction_type multi-scan
_exptl_absorpt_process_details '(SADABS; Bruker, 2002)'
_exptl_crystal_colour black
_exptl_crystal_density_diffrn 7.788
_exptl_crystal_density_method 'not measured'
_exptl_crystal_description plate
_exptl_crystal_F_000 1890
_exptl_crystal_size_max 0.05
_exptl_crystal_size_mid 0.05
_exptl_crystal_size_min 0.02
_refine_diff_density_max 4.745
_refine_diff_density_min -1.932
_refine_ls_extinction_method none
_refine_ls_goodness_of_fit_ref 1.216
_refine_ls_matrix_type full
_refine_ls_number_parameters 25
_refine_ls_number_reflns 433
_refine_ls_number_restraints 0
_refine_ls_restrained_S_all 1.216
_refine_ls_R_factor_all 0.0402
_refine_ls_R_factor_gt 0.0316
_refine_ls_shift/su_max 0.000
_refine_ls_shift/su_mean 0.000
_refine_ls_structure_factor_coef Fsqd
_refine_ls_weighting_details 'calc w=1/[\s^2^(Fo^2^)+(0.0055P)^2^+124.1640P] where P=(Fo^2^+2Fc^2^)/3'
_refine_ls_weighting_scheme calc
_refine_ls_wR_factor_gt 0.0578
_refine_ls_wR_factor_ref 0.0726
_reflns_number_gt 386
_reflns_number_total 433
_reflns_threshold_expression I>2\s(I)
_cod_data_source_file wm2421.cif
_cod_data_source_block I
_cod_original_cell_volume 979.5(2)
_cod_database_code 2228588
_cod_database_fobs_code 2228588

loop_
_symmetry_equiv_pos_as_xyz
'x, y, z'
'-x, -y, z'
'-y, x, z'
'y, -x, z'
'-x, y, -z'
'x, -y, -z'
'y, x, -z'
'-y, -x, -z'
'x+1/2, y+1/2, z+1/2'
'-x+1/2, -y+1/2, z+1/2'
'-y+1/2, x+1/2, z+1/2'
'y+1/2, -x+1/2, z+1/2'
'-x+1/2, y+1/2, -z+1/2'
'x+1/2, -y+1/2, -z+1/2'
'y+1/2, x+1/2, -z+1/2'
'-y+1/2, -x+1/2, -z+1/2'
'-x, -y, -z'
'x, y, -z'
'y, -x, -z'
'-y, x, -z'
'x, -y, z'
'-x, y, z'
'-y, -x, z'
'y, x, z'
'-x+1/2, -y+1/2, -z+1/2'
'x+1/2, y+1/2, -z+1/2'
'y+1/2, -x+1/2, -z+1/2'
'-y+1/2, x+1/2, -z+1/2'
'x+1/2, -y+1/2, z+1/2'
'-x+1/2, y+1/2, z+1/2'
'-y+1/2, -x+1/2, z+1/2'
'y+1/2, x+1/2, z+1/2'

loop_
_atom_site_type_symbol
_atom_site_label
_atom_site_fract_x
_atom_site_fract_y
_atom_site_fract_z
_atom_site_U_iso_or_equiv
_atom_site_adp_type
_atom_site_calc_flag
_atom_site_refinement_flags
_atom_site_occupancy
_atom_site_disorder_assembly
_atom_site_disorder_group
Ba Ba1 0.0000 0.0000 0.22161(7) 0.0529(9) Uani d S 1 . .
Ba Ba2 0.0000 0.0000 0.43606(5) 0.0129(4) Uani d S 1 . .
Cd Cd1 0.0000 0.5000 0.13679(4) 0.0181(4) Uani d S 1 . .
Cd Cd2 0.0000 0.0000 0.0330(6) 0.020(4) Uani d SP 0.13 . .
Bi Bi1 0.0000 0.0000 0.09251(3) 0.0165(3) Uani d S 1 . .
Bi Bi2 0.0000 0.0000 0.32220(3) 0.0145(3) Uani d S 1 . .
Bi Bi3 0.0000 0.5000 0.0000 0.0237(4) Uani d S 1 . .
O2- O 0.0000 0.5000 0.2500 0.037(7) Uani d S 1 . .

loop_
_atom_site_aniso_label
_atom_site_aniso_U_11
_atom_site_aniso_U_22
_atom_site_aniso_U_33
_atom_site_aniso_U_12
_atom_site_aniso_U_13
_atom_site_aniso_U_23
Ba1 0.0665(15) 0.0665(15) 0.0257(14) 0.000 0.000 0.000
Ba2 0.0120(6) 0.0120(6) 0.0148(10) 0.000 0.000 0.000
Cd1 0.0133(9) 0.0217(10) 0.0193(9) 0.000 0.000 0.000
Cd2 0.014(6) 0.014(6) 0.032(12) 0.000 0.000 0.000
Bi1 0.0109(4) 0.0109(4) 0.0278(7) 0.000 0.000 0.000
Bi2 0.0137(4) 0.0137(4) 0.0161(6) 0.000 0.000 0.000
Bi3 0.0123(7) 0.0415(9) 0.0173(7) 0.000 0.000 0.000
O 0.029(10) 0.029(10) 0.052(19) 0.000 0.000 0.000

loop_
_atom_type_symbol
_atom_type_description
_atom_type_scat_dispersion_real
_atom_type_scat_dispersion_imag
_atom_type_scat_source
Cd Cd -0.8075 1.2024 'International Tables Vol C Tables 4.2.6.8 and 6.1.1.4'
Ba Ba -0.3244 2.2819 'International Tables Vol C Tables 4.2.6.8 and 6.1.1.4'
Bi Bi -4.1077 10.2566 'International Tables Vol C Tables 4.2.6.8 and 6.1.1.4'
O O2- 0.0106 0.0060 'Azavant, P. & Lichanot, A. (1983) <i>Acta. Cryst.</i> <b>A49</b>, 91-97.'

loop_
_geom_angle_atom_site_label_1
_geom_angle_atom_site_label_2
_geom_angle_atom_site_label_3
_geom_angle_site_symmetry_1
_geom_angle_site_symmetry_3
_geom_angle
_geom_angle_publ_flag
O Ba1 O 25 . 77.62(5) ?
O Ba1 O 25 25_455 124.84(12) ?
O Ba1 O . 25_455 77.62(5) ?
O Ba1 O 25 1_545 77.62(5) ?
O Ba1 O . 1_545 124.84(12) ?
O Ba1 O 25_455 1_545 77.62(5) ?
O Ba1 Bi2 25 25_445 140.694(10) ?
O Ba1 Bi2 . 25_445 140.694(10) ?
O Ba1 Bi2 25_455 25_445 71.62(2) ?
O Ba1 Bi2 1_545 25_445 71.62(2) ?
O Ba1 Bi2 25 25 71.62(2) ?
O Ba1 Bi2 . 25 71.62(2) ?
O Ba1 Bi2 25_455 25 140.694(10) ?
O Ba1 Bi2 1_545 25 140.694(10) ?
Bi2 Ba1 Bi2 25_445 25 120.64(8) ?
O Ba1 Bi2 25 25_455 140.694(9) ?
O Ba1 Bi2 . 25_455 71.62(2) ?
O Ba1 Bi2 25_455 25_455 71.62(2) ?
O Ba1 Bi2 1_545 25_455 140.694(9) ?
Bi2 Ba1 Bi2 25_445 25_455 75.81(4) ?
Bi2 Ba1 Bi2 25 25_455 75.81(4) ?
O Ba1 Bi2 25 25_545 71.62(2) ?
O Ba1 Bi2 . 25_545 140.694(9) ?
O Ba1 Bi2 25_455 25_545 140.694(9) ?
O Ba1 Bi2 1_545 25_545 71.62(2) ?
Bi2 Ba1 Bi2 25_445 25_545 75.81(4) ?
Bi2 Ba1 Bi2 25 25_545 75.81(4) ?
Bi2 Ba1 Bi2 25_455 25_545 120.64(8) ?
O Ba1 Ba1 25 25 38.81(2) ?
O Ba1 Ba1 . 25 38.81(2) ?
O Ba1 Ba1 25_455 25 103.24(10) ?
O Ba1 Ba1 1_545 25 103.24(10) ?
Bi2 Ba1 Ba1 25_445 25 173.23(11) ?
Bi2 Ba1 Ba1 25 25 66.13(4) ?
Bi2 Ba1 Ba1 25_455 25 107.110(13) ?
Bi2 Ba1 Ba1 25_545 25 107.110(13) ?
O Ba1 Ba1 25 25_545 38.81(2) ?
O Ba1 Ba1 . 25_545 103.24(10) ?
O Ba1 Ba1 25_455 25_545 103.24(10) ?
O Ba1 Ba1 1_545 25_545 38.81(2) ?
Bi2 Ba1 Ba1 25_445 25_545 107.110(12) ?
Bi2 Ba1 Ba1 25 25_545 107.110(13) ?
Bi2 Ba1 Ba1 25_455 25_545 173.23(11) ?
Bi2 Ba1 Ba1 25_545 25_545 66.13(3) ?
Ba1 Ba1 Ba1 25 25_545 69.33(7) ?
O Ba1 Ba1 25 25_455 103.24(10) ?
O Ba1 Ba1 . 25_455 38.81(2) ?
O Ba1 Ba1 25_455 25_455 38.81(2) ?
O Ba1 Ba1 1_545 25_455 103.24(10) ?
Bi2 Ba1 Ba1 25_445 25_455 107.110(12) ?
Bi2 Ba1 Ba1 25 25_455 107.110(13) ?
Bi2 Ba1 Ba1 25_455 25_455 66.13(3) ?
Bi2 Ba1 Ba1 25_545 25_455 173.23(11) ?
Ba1 Ba1 Ba1 25 25_455 69.33(7) ?
Ba1 Ba1 Ba1 25_545 25_455 107.10(14) ?
O Ba1 Ba1 25 25_445 103.24(10) ?
O Ba1 Ba1 . 25_445 103.24(10) ?
O Ba1 Ba1 25_455 25_445 38.81(2) ?
O Ba1 Ba1 1_545 25_445 38.81(2) ?
Bi2 Ba1 Ba1 25_445 25_445 66.13(3) ?
Bi2 Ba1 Ba1 25 25_445 173.23(11) ?
Bi2 Ba1 Ba1 25_455 25_445 107.110(12) ?
Bi2 Ba1 Ba1 25_545 25_445 107.110(12) ?
Ba1 Ba1 Ba1 25 25_445 107.10(14) ?
Ba1 Ba1 Ba1 25_545 25_445 69.33(7) ?
Ba1 Ba1 Ba1 25_455 25_445 69.33(7) ?
Bi1 Ba2 Bi1 25_445 25 139.21(8) ?
Bi1 Ba2 Bi1 25_445 25_455 83.02(3) ?
Bi1 Ba2 Bi1 25 25_455 83.02(3) ?
Bi1 Ba2 Bi1 25_445 25_545 83.02(3) ?
Bi1 Ba2 Bi1 25 25_545 83.02(3) ?
Bi1 Ba2 Bi1 25_455 25_545 139.21(8) ?
Bi1 Ba2 Cd2 25_445 25 178.4(4) ?
Bi1 Ba2 Cd2 25 25 42.3(4) ?
Bi1 Ba2 Cd2 25_455 25 97.49(12) ?
Bi1 Ba2 Cd2 25_545 25 97.49(12) ?
Bi1 Ba2 Cd2 25_445 25_445 42.3(4) ?
Bi1 Ba2 Cd2 25 25_445 178.4(4) ?
Bi1 Ba2 Cd2 25_455 25_445 97.49(12) ?
Bi1 Ba2 Cd2 25_545 25_445 97.49(12) ?
Cd2 Ba2 Cd2 25 25_445 136.1(7) ?
Bi1 Ba2 Cd2 25_445 25_455 97.49(12) ?
Bi1 Ba2 Cd2 25 25_455 97.49(12) ?
Bi1 Ba2 Cd2 25_455 25_455 42.3(4) ?
Bi1 Ba2 Cd2 25_545 25_455 178.4(4) ?
Cd2 Ba2 Cd2 25 25_455 82.0(3) ?
Cd2 Ba2 Cd2 25_445 25_455 82.0(3) ?
Bi1 Ba2 Cd2 25_445 25_545 97.49(12) ?
Bi1 Ba2 Cd2 25 25_545 97.49(12) ?
Bi1 Ba2 Cd2 25_455 25_545 178.4(4) ?
Bi1 Ba2 Cd2 25_545 25_545 42.3(4) ?
Cd2 Ba2 Cd2 25 25_545 82.0(3) ?
Cd2 Ba2 Cd2 25_445 25_545 82.0(3) ?
Cd2 Ba2 Cd2 25_455 25_545 136.1(7) ?
Bi1 Ba2 Bi3 25_445 11 134.01(4) ?
Bi1 Ba2 Bi3 25 11 80.58(2) ?
Bi1 Ba2 Bi3 25_455 11 80.58(2) ?
Bi1 Ba2 Bi3 25_545 11 134.01(4) ?
Cd2 Ba2 Bi3 25 11 44.8(3) ?
Cd2 Ba2 Bi3 25_445 11 98.0(3) ?
Cd2 Ba2 Bi3 25_455 11 44.8(3) ?
Cd2 Ba2 Bi3 25_545 11 98.0(3) ?
Bi1 Ba2 Bi3 25_445 9_545 134.01(4) ?
Bi1 Ba2 Bi3 25 9_545 80.58(2) ?
Bi1 Ba2 Bi3 25_455 9_545 134.01(4) ?
Bi1 Ba2 Bi3 25_545 9_545 80.58(2) ?
Cd2 Ba2 Bi3 25 9_545 44.8(3) ?
Cd2 Ba2 Bi3 25_445 9_545 98.0(3) ?
Cd2 Ba2 Bi3 25_455 9_545 98.0(3) ?
Cd2 Ba2 Bi3 25_545 9_545 44.8(3) ?
Bi3 Ba2 Bi3 11 9_545 54.51(3) ?
Bi1 Ba2 Bi3 25_445 11_545 80.58(2) ?
Bi1 Ba2 Bi3 25 11_545 134.01(4) ?
Bi1 Ba2 Bi3 25_455 11_545 134.01(4) ?
Bi1 Ba2 Bi3 25_545 11_545 80.58(2) ?
Cd2 Ba2 Bi3 25 11_545 98.0(3) ?
Cd2 Ba2 Bi3 25_445 11_545 44.8(3) ?
Cd2 Ba2 Bi3 25_455 11_545 98.0(3) ?
Cd2 Ba2 Bi3 25_545 11_545 44.8(3) ?
Bi3 Ba2 Bi3 11 11_545 80.74(4) ?
Bi3 Ba2 Bi3 9_545 11_545 54.51(3) ?
Bi1 Ba2 Bi3 25_445 9_445 80.58(2) ?
Bi1 Ba2 Bi3 25 9_445 134.01(4) ?
Bi1 Ba2 Bi3 25_455 9_445 80.58(2) ?
Bi1 Ba2 Bi3 25_545 9_445 134.01(4) ?
Cd2 Ba2 Bi3 25 9_445 98.0(3) ?
Cd2 Ba2 Bi3 25_445 9_445 44.8(3) ?
Cd2 Ba2 Bi3 25_455 9_445 44.8(3) ?
Cd2 Ba2 Bi3 25_545 9_445 98.0(3) ?
Bi3 Ba2 Bi3 11 9_445 54.51(3) ?
Bi3 Ba2 Bi3 9_545 9_445 80.74(4) ?
Bi3 Ba2 Bi3 11_545 9_445 54.51(3) ?
Bi2 Cd1 Bi2 25 25_455 105.92(7) ?
Bi2 Cd1 Bi1 25 . 112.360(17) ?
Bi2 Cd1 Bi1 25_455 . 112.360(17) ?
Bi2 Cd1 Bi1 25 1_565 112.360(17) ?
Bi2 Cd1 Bi1 25_455 1_565 112.360(17) ?
Bi1 Cd1 Bi1 . 1_565 101.67(7) ?
Bi2 Cd1 Cd1 25 3 124.361(18) ?
Bi2 Cd1 Cd1 25_455 3 55.637(18) ?
Bi1 Cd1 Cd1 . 3 56.755(18) ?
Bi1 Cd1 Cd1 1_565 3 123.248(18) ?
Bi2 Cd1 Cd1 25 3_665 55.636(18) ?
Bi2 Cd1 Cd1 25_455 3_665 124.361(18) ?
Bi1 Cd1 Cd1 . 3_665 123.248(18) ?
Bi1 Cd1 Cd1 1_565 3_665 56.755(18) ?
Cd1 Cd1 Cd1 3 3_665 180.0 ?
Bi2 Cd1 Cd1 25 3_655 55.637(18) ?
Bi2 Cd1 Cd1 25_455 3_655 124.361(18) ?
Bi1 Cd1 Cd1 . 3_655 56.755(18) ?
Bi1 Cd1 Cd1 1_565 3_655 123.248(18) ?
Cd1 Cd1 Cd1 3 3_655 90.0 ?
Cd1 Cd1 Cd1 3_665 3_655 90.0 ?
Bi2 Cd1 Cd1 25 3_565 124.361(18) ?
Bi2 Cd1 Cd1 25_455 3_565 55.637(18) ?
Bi1 Cd1 Cd1 . 3_565 123.248(18) ?
Bi1 Cd1 Cd1 1_565 3_565 56.755(18) ?
Cd1 Cd1 Cd1 3 3_565 90.0 ?
Cd1 Cd1 Cd1 3_665 3_565 90.0 ?
Cd1 Cd1 Cd1 3_655 3_565 180.0 ?
Bi2 Cd1 Ba2 25 25_455 163.77(5) ?
Bi2 Cd1 Ba2 25_455 25_455 90.31(3) ?
Bi1 Cd1 Ba2 . 25_455 59.59(3) ?
Bi1 Cd1 Ba2 1_565 25_455 59.59(3) ?
Cd1 Cd1 Ba2 3 25_455 64.988(15) ?
Cd1 Cd1 Ba2 3_665 25_455 115.015(15) ?
Cd1 Cd1 Ba2 3_655 25_455 115.015(15) ?
Cd1 Cd1 Ba2 3_565 25_455 64.988(15) ?
Bi2 Cd1 Ba2 25 25 90.31(3) ?
Bi2 Cd1 Ba2 25_455 25 163.77(5) ?
Bi1 Cd1 Ba2 . 25 59.59(3) ?
Bi1 Cd1 Ba2 1_565 25 59.59(3) ?
Cd1 Cd1 Ba2 3 25 115.015(15) ?
Cd1 Cd1 Ba2 3_665 25 64.988(15) ?
Cd1 Cd1 Ba2 3_655 25 64.988(15) ?
Cd1 Cd1 Ba2 3_565 25 115.015(15) ?
Ba2 Cd1 Ba2 25_455 25 73.45(5) ?
Bi1 Cd2 Bi3 . 3 121.2(4) ?
Bi1 Cd2 Bi3 . 1_545 121.2(4) ?
Bi3 Cd2 Bi3 3 1_545 74.4(4) ?
Bi1 Cd2 Bi3 . 3_655 121.2(4) ?
Bi3 Cd2 Bi3 3 3_655 117.5(9) ?
Bi3 Cd2 Bi3 1_545 3_655 74.4(4) ?
Bi1 Cd2 Bi3 . . 121.2(4) ?
Bi3 Cd2 Bi3 3 . 74.4(4) ?
Bi3 Cd2 Bi3 1_545 . 117.5(9) ?
Bi3 Cd2 Bi3 3_655 . 74.4(4) ?
Bi1 Cd2 Cd2 . 17 180.0 ?
Bi3 Cd2 Cd2 3 17 58.8(4) ?
Bi3 Cd2 Cd2 1_545 17 58.8(4) ?
Bi3 Cd2 Cd2 3_655 17 58.8(4) ?
Bi3 Cd2 Cd2 . 17 58.8(4) ?
Bi1 Cd2 Ba2 . 25 68.0(4) ?
Bi3 Cd2 Ba2 3 25 138.99(16) ?
Bi3 Cd2 Ba2 1_545 25 138.99(16) ?
Bi3 Cd2 Ba2 3_655 25 68.47(4) ?
Bi3 Cd2 Ba2 . 25 68.47(4) ?
Cd2 Cd2 Ba2 17 25 112.0(4) ?
Bi1 Cd2 Ba2 . 25_445 68.0(4) ?
Bi3 Cd2 Ba2 3 25_445 68.47(4) ?
Bi3 Cd2 Ba2 1_545 25_445 68.47(4) ?
Bi3 Cd2 Ba2 3_655 25_445 138.99(16) ?
Bi3 Cd2 Ba2 . 25_445 138.99(16) ?
Cd2 Cd2 Ba2 17 25_445 112.0(4) ?
Ba2 Cd2 Ba2 25 25_445 136.1(7) ?
Bi1 Cd2 Ba2 . 25_545 68.0(4) ?
Bi3 Cd2 Ba2 3 25_545 138.99(16) ?
Bi3 Cd2 Ba2 1_545 25_545 68.47(4) ?
Bi3 Cd2 Ba2 3_655 25_545 68.47(4) ?
Bi3 Cd2 Ba2 . 25_545 138.99(16) ?
Cd2 Cd2 Ba2 17 25_545 112.0(4) ?
Ba2 Cd2 Ba2 25 25_545 82.0(3) ?
Ba2 Cd2 Ba2 25_445 25_545 82.0(3) ?
Bi1 Cd2 Ba2 . 25_455 68.0(4) ?
Bi3 Cd2 Ba2 3 25_455 68.47(4) ?
Bi3 Cd2 Ba2 1_545 25_455 138.99(16) ?
Bi3 Cd2 Ba2 3_655 25_455 138.99(16) ?
Bi3 Cd2 Ba2 . 25_455 68.47(4) ?
Cd2 Cd2 Ba2 17 25_455 112.0(4) ?
Ba2 Cd2 Ba2 25 25_455 82.0(3) ?
Ba2 Cd2 Ba2 25_445 25_455 82.0(3) ?
Ba2 Cd2 Ba2 25_545 25_455 136.1(7) ?
Cd2 Bi1 Cd1 . . 129.16(3) ?
Cd2 Bi1 Cd1 . 3_655 129.17(3) ?
Cd1 Bi1 Cd1 . 3_655 66.49(4) ?
Cd2 Bi1 Cd1 . 3 129.17(3) ?
Cd1 Bi1 Cd1 . 3 66.49(4) ?
Cd1 Bi1 Cd1 3_655 3 101.67(7) ?
Cd2 Bi1 Cd1 . 1_545 129.17(3) ?
Cd1 Bi1 Cd1 . 1_545 101.67(7) ?
Cd1 Bi1 Cd1 3_655 1_545 66.49(4) ?
Cd1 Bi1 Cd1 3 1_545 66.49(4) ?
Cd2 Bi1 Ba2 . 25_445 69.60(4) ?
Cd1 Bi1 Ba2 . 25_445 137.22(3) ?
Cd1 Bi1 Ba2 3_655 25_445 137.22(3) ?
Cd1 Bi1 Ba2 3 25_445 72.92(3) ?
Cd1 Bi1 Ba2 1_545 25_445 72.92(3) ?
Cd2 Bi1 Ba2 . 25 69.60(4) ?
Cd1 Bi1 Ba2 . 25 72.92(3) ?
Cd1 Bi1 Ba2 3_655 25 72.92(3) ?
Cd1 Bi1 Ba2 3 25 137.22(3) ?
Cd1 Bi1 Ba2 1_545 25 137.22(3) ?
Ba2 Bi1 Ba2 25_445 25 139.21(8) ?
Cd2 Bi1 Ba2 . 25_455 69.60(4) ?
Cd1 Bi1 Ba2 . 25_455 72.92(3) ?
Cd1 Bi1 Ba2 3_655 25_455 137.22(3) ?
Cd1 Bi1 Ba2 3 25_455 72.92(3) ?
Cd1 Bi1 Ba2 1_545 25_455 137.22(3) ?
Ba2 Bi1 Ba2 25_445 25_455 83.02(3) ?
Ba2 Bi1 Ba2 25 25_455 83.02(3) ?
Cd2 Bi1 Ba2 . 25_545 69.60(4) ?
Cd1 Bi1 Ba2 . 25_545 137.22(3) ?
Cd1 Bi1 Ba2 3_655 25_545 72.92(3) ?
Cd1 Bi1 Ba2 3 25_545 137.22(3) ?
Cd1 Bi1 Ba2 1_545 25_545 72.92(3) ?
Ba2 Bi1 Ba2 25_445 25_545 83.02(3) ?
Ba2 Bi1 Ba2 25 25_545 83.02(3) ?
Ba2 Bi1 Ba2 25_455 25_545 139.21(8) ?
Cd1 Bi2 Cd1 27_455 25 68.73(4) ?
Cd1 Bi2 Cd1 27_455 27_445 105.92(7) ?
Cd1 Bi2 Cd1 25 27_445 68.73(4) ?
Cd1 Bi2 Cd1 27_455 25_455 68.73(4) ?
Cd1 Bi2 Cd1 25 25_455 105.92(7) ?
Cd1 Bi2 Cd1 27_445 25_455 68.73(4) ?
Cd1 Bi2 Ba1 27_455 25_445 142.059(16) ?
Cd1 Bi2 Ba1 25 25_445 142.059(16) ?
Cd1 Bi2 Ba1 27_445 25_445 78.92(4) ?
Cd1 Bi2 Ba1 25_455 25_445 78.92(4) ?
Cd1 Bi2 Ba1 27_455 25 78.92(4) ?
Cd1 Bi2 Ba1 25 25 78.92(4) ?
Cd1 Bi2 Ba1 27_445 25 142.059(17) ?
Cd1 Bi2 Ba1 25_455 25 142.059(17) ?
Ba1 Bi2 Ba1 25_445 25 120.64(8) ?
Cd1 Bi2 Ba1 27_455 25_545 142.059(17) ?
Cd1 Bi2 Ba1 25 25_545 78.92(4) ?
Cd1 Bi2 Ba1 27_445 25_545 78.92(4) ?
Cd1 Bi2 Ba1 25_455 25_545 142.059(17) ?
Ba1 Bi2 Ba1 25_445 25_545 75.81(4) ?
Ba1 Bi2 Ba1 25 25_545 75.81(4) ?
Cd1 Bi2 Ba1 27_455 25_455 78.92(4) ?
Cd1 Bi2 Ba1 25 25_455 142.059(17) ?
Cd1 Bi2 Ba1 27_445 25_455 142.059(16) ?
Cd1 Bi2 Ba1 25_455 25_455 78.92(4) ?
Ba1 Bi2 Ba1 25_445 25_455 75.81(4) ?
Ba1 Bi2 Ba1 25 25_455 75.81(4) ?
Ba1 Bi2 Ba1 25_545 25_455 120.64(8) ?
Cd2 Bi3 Cd2 . 17 62.5(9) ?
Cd2 Bi3 Cd2 . 1_565 117.5(9) ?
Cd2 Bi3 Cd2 17 1_565 180.0(9) ?
Cd2 Bi3 Cd2 . 17_565 179.997(2) ?
Cd2 Bi3 Cd2 17 17_565 117.5(9) ?
Cd2 Bi3 Cd2 1_565 17_565 62.5(9) ?
Cd2 Bi3 Bi3 . 3_665 127.2(2) ?
Cd2 Bi3 Bi3 17 3_665 127.2(2) ?
Cd2 Bi3 Bi3 1_565 3_665 52.8(2) ?
Cd2 Bi3 Bi3 17_565 3_665 52.8(2) ?
Cd2 Bi3 Bi3 . 3 52.8(2) ?
Cd2 Bi3 Bi3 17 3 52.8(2) ?
Cd2 Bi3 Bi3 1_565 3 127.2(2) ?
Cd2 Bi3 Bi3 17_565 3 127.2(2) ?
Bi3 Bi3 Bi3 3_665 3 180.0 ?
Cd2 Bi3 Bi3 . 3_565 127.2(2) ?
Cd2 Bi3 Bi3 17 3_565 127.2(2) ?
Cd2 Bi3 Bi3 1_565 3_565 52.8(2) ?
Cd2 Bi3 Bi3 17_565 3_565 52.8(2) ?
Bi3 Bi3 Bi3 3_665 3_565 90.0 ?
Bi3 Bi3 Bi3 3 3_565 90.0 ?
Cd2 Bi3 Bi3 . 3_655 52.8(2) ?
Cd2 Bi3 Bi3 17 3_655 52.8(2) ?
Cd2 Bi3 Bi3 1_565 3_655 127.2(2) ?
Cd2 Bi3 Bi3 17_565 3_655 127.2(2) ?
Bi3 Bi3 Bi3 3_665 3_655 90.0 ?
Bi3 Bi3 Bi3 3 3_655 90.0 ?
Bi3 Bi3 Bi3 3_565 3_655 180.0 ?
Cd2 Bi3 Ba2 . 25 66.7(3) ?
Cd2 Bi3 Ba2 17 25 113.3(3) ?
Cd2 Bi3 Ba2 1_565 25 66.7(3) ?
Cd2 Bi3 Ba2 17_565 25 113.3(3) ?
Bi3 Bi3 Ba2 3_665 25 62.743(13) ?
Bi3 Bi3 Ba2 3 25 117.257(13) ?
Bi3 Bi3 Ba2 3_565 25 117.257(13) ?
Bi3 Bi3 Ba2 3_655 25 62.743(13) ?
Cd2 Bi3 Ba2 . 9_454 113.3(3) ?
Cd2 Bi3 Ba2 17 9_454 66.7(3) ?
Cd2 Bi3 Ba2 1_565 9_454 113.3(3) ?
Cd2 Bi3 Ba2 17_565 9_454 66.7(3) ?
Bi3 Bi3 Ba2 3_665 9_454 117.257(13) ?
Bi3 Bi3 Ba2 3 9_454 62.743(13) ?
Bi3 Bi3 Ba2 3_565 9_454 62.743(13) ?
Bi3 Bi3 Ba2 3_655 9_454 117.257(13) ?
Ba2 Bi3 Ba2 25 9_454 180.00(4) ?
Cd2 Bi3 Ba2 . 9_554 113.3(3) ?
Cd2 Bi3 Ba2 17 9_554 66.7(3) ?
Cd2 Bi3 Ba2 1_565 9_554 113.3(3) ?
Cd2 Bi3 Ba2 17_565 9_554 66.7(3) ?
Bi3 Bi3 Ba2 3_665 9_554 62.743(13) ?
Bi3 Bi3 Ba2 3 9_554 117.257(13) ?
Bi3 Bi3 Ba2 3_565 9_554 117.257(13) ?
Bi3 Bi3 Ba2 3_655 9_554 62.743(13) ?
Ba2 Bi3 Ba2 25 9_554 99.26(4) ?
Ba2 Bi3 Ba2 9_454 9_554 80.74(4) ?
Cd2 Bi3 Ba2 . 25_455 66.7(3) ?
Cd2 Bi3 Ba2 17 25_455 113.3(3) ?
Cd2 Bi3 Ba2 1_565 25_455 66.7(3) ?
Cd2 Bi3 Ba2 17_565 25_455 113.3(3) ?
Bi3 Bi3 Ba2 3_665 25_455 117.257(13) ?
Bi3 Bi3 Ba2 3 25_455 62.743(13) ?
Bi3 Bi3 Ba2 3_565 25_455 62.743(13) ?
Bi3 Bi3 Ba2 3_655 25_455 117.257(13) ?
Ba2 Bi3 Ba2 25 25_455 80.74(4) ?
Ba2 Bi3 Ba2 9_454 25_455 99.26(4) ?
Ba2 Bi3 Ba2 9_554 25_455 180.00(4) ?
Ba1 O Ba1 . 25 102.38(5) ?
Ba1 O Ba1 . 1_565 124.84(12) ?
Ba1 O Ba1 25 1_565 102.38(5) ?
Ba1 O Ba1 . 25_455 102.38(5) ?
Ba1 O Ba1 25 25_455 124.84(12) ?
Ba1 O Ba1 1_565 25_455 102.38(5) ?

loop_
_geom_bond_atom_site_label_1
_geom_bond_atom_site_label_2
_geom_bond_site_symmetry_2
_geom_bond_distance
_geom_bond_publ_flag
Ba1 O 25 2.6736(14) ?
Ba1 O . 2.6736(14) ?
Ba1 O 25_455 2.6736(14) ?
Ba1 O 1_545 2.6736(14) ?
Ba1 Bi2 25_445 3.8575(16) ?
Ba1 Bi2 25 3.8575(16) ?
Ba1 Bi2 25_455 3.8575(16) ?
Ba1 Bi2 25_545 3.8575(16) ?
Ba2 Bi1 25_445 3.5756(9) ?
Ba2 Bi1 25 3.5756(9) ?
Ba2 Bi1 25_455 3.5756(9) ?
Ba2 Bi1 25_545 3.5756(9) ?
Ba2 Cd2 25 3.613(9) ?
Ba2 Cd2 25_445 3.613(9) ?
Ba2 Cd2 25_455 3.613(9) ?
Ba2 Cd2 25_545 3.613(9) ?
Ba2 Bi3 11 3.6588(16) ?
Ba2 Bi3 9_545 3.6588(16) ?
Ba2 Bi3 11_545 3.6588(16) ?
Ba2 Bi3 9_445 3.6588(16) ?
Cd1 Bi2 25 2.9689(14) ?
Cd1 Bi2 25_455 2.9689(14) ?
Cd1 Bi1 . 3.0565(14) ?
Cd1 Bi1 1_565 3.0565(14) ?
Cd1 Cd1 3 3.3514(3) ?
Cd1 Cd1 3_665 3.3514(3) ?
Cd1 Cd1 3_655 3.3514(3) ?
Cd1 Cd1 3_565 3.3514(3) ?
Cd1 Ba2 25_455 3.963(2) ?
Cd1 Ba2 25 3.963(2) ?
Cd2 Bi1 . 2.60(2) ?
Cd2 Bi3 3 2.771(13) ?
Cd2 Bi3 1_545 2.771(13) ?
Cd2 Bi3 3_655 2.771(13) ?
Cd2 Bi3 . 2.771(13) ?
Cd2 Cd2 17 2.87(5) ?
Cd2 Ba2 25 3.613(9) ?
Cd2 Ba2 25_445 3.613(9) ?
Cd2 Ba2 25_545 3.613(9) ?
Cd2 Ba2 25_455 3.613(9) ?
Bi1 Cd1 3_655 3.0565(14) ?
Bi1 Cd1 3 3.0565(14) ?
Bi1 Cd1 1_545 3.0565(14) ?
Bi1 Ba2 25_445 3.5756(9) ?
Bi1 Ba2 25 3.5756(9) ?
Bi1 Ba2 25_455 3.5756(9) ?
Bi1 Ba2 25_545 3.5756(9) ?
Bi2 Cd1 27_455 2.9688(14) ?
Bi2 Cd1 25 2.9688(14) ?
Bi2 Cd1 27_445 2.9688(14) ?
Bi2 Cd1 25_455 2.9688(14) ?
Bi2 Ba1 25_445 3.8575(16) ?
Bi2 Ba1 25 3.8575(16) ?
Bi2 Ba1 25_545 3.8575(16) ?
Bi2 Ba1 25_455 3.8575(16) ?
Bi3 Cd2 17 2.771(13) ?
Bi3 Cd2 1_565 2.771(13) ?
Bi3 Cd2 17_565 2.771(13) ?
Bi3 Bi3 3_665 3.3514(3) ?
Bi3 Bi3 3 3.3514(3) ?
Bi3 Bi3 3_565 3.3514(3) ?
Bi3 Bi3 3_655 3.3514(3) ?
Bi3 Ba2 25 3.6588(16) ?
Bi3 Ba2 9_454 3.6588(16) ?
Bi3 Ba2 9_554 3.6588(16) ?
Bi3 Ba2 25_455 3.6588(16) ?
O Ba1 25 2.6736(14) ?
O Ba1 1_565 2.6736(14) ?
O Ba1 25_455 2.6736(14) ?
